data_4079482
loop_
_publ_author_name
'Chow, Catherine'
'Patrick, Brian O.'
'Legzdins, Peter'

_publ_section_title
;
 Thermal Chemistry of a Tungsten Trimethylsilylallyl Complex in Benzene
 and Fluorobenzenes
;
_journal_issue 23
_journal_name_full Organometallics
_journal_page_first 8159
_journal_paper_doi 10.1021/om300765e
_journal_volume 31
_journal_year 2012
_chemical_formula_moiety 'C22 H33 N O Si W'
_chemical_formula_sum 'C22 H33 N O Si W'
_chemical_formula_weight 539.43
_chemical_name_systematic
;
 ?
;
_space_group_IT_number 15
_symmetry_cell_setting monoclinic
_symmetry_space_group_name_Hall '-C 2yc'
_symmetry_space_group_name_H-M 'C 1 2/c 1'
_atom_sites_solution_hydrogens geom
_atom_sites_solution_primary direct
_atom_sites_solution_secondary difmap
_audit_creation_method SHELXL-97
_cell_angle_alpha 90.00
_cell_angle_beta 113.733(2)
_cell_angle_gamma 90.00
_cell_formula_units_Z 8
_cell_length_a 29.8232(18)
_cell_length_b 10.1727(6)
_cell_length_c 15.8503(9)
_cell_measurement_reflns_used 9820
_cell_measurement_temperature 103(2)
_cell_measurement_theta_max 27.53
_cell_measurement_theta_min 1.47
_cell_volume 4402.0(5)
_computing_molecular_graphics 'Ortep-3 for Windows (Farrugia, 1997)'
_computing_publication_material 'WinGX publication routines (Farrugia, 1999)'
_computing_structure_refinement 'SHELXL-97 (Sheldrick, 1997)'
_computing_structure_solution 'SIR92 (Altomare, et al., 1993)'
_diffrn_ambient_temperature 103(2)
_diffrn_measured_fraction_theta_full 0.998
_diffrn_measured_fraction_theta_max 0.998
_diffrn_measurement_device_type 'Bruker X8 Apex II'
_diffrn_measurement_method 'area detector'
_diffrn_radiation_monochromator graphite
_diffrn_radiation_source 'fine-focus sealed tube'
_diffrn_radiation_type MoK\a
_diffrn_radiation_wavelength 0.71073
_diffrn_reflns_av_R_equivalents 0.0232
_diffrn_reflns_av_sigmaI/netI 0.0133
_diffrn_reflns_limit_h_max 38
_diffrn_reflns_limit_h_min -38
_diffrn_reflns_limit_k_max 13
_diffrn_reflns_limit_k_min -13
_diffrn_reflns_limit_l_max 20
_diffrn_reflns_limit_l_min -20
_diffrn_reflns_number 40913
_diffrn_reflns_theta_full 27.53
_diffrn_reflns_theta_max 27.53
_diffrn_reflns_theta_min 1.49
_exptl_absorpt_coefficient_mu 5.313
_exptl_absorpt_correction_T_max 0.522
_exptl_absorpt_correction_T_min 0.346
_exptl_absorpt_correction_type multi-scan
_exptl_crystal_colour orange
_exptl_crystal_density_diffrn 1.628
_exptl_crystal_density_method 'not measured'
_exptl_crystal_description prism
_exptl_crystal_F_000 2144
_exptl_crystal_size_max 0.20
_exptl_crystal_size_mid 0.10
_exptl_crystal_size_min 0.09
_refine_diff_density_max 1.535
_refine_diff_density_min -0.516
_refine_diff_density_rms 0.184
_refine_ls_extinction_method none
_refine_ls_goodness_of_fit_ref 1.353
_refine_ls_hydrogen_treatment mixed
_refine_ls_matrix_type full
_refine_ls_number_parameters 259
_refine_ls_number_reflns 5076
_refine_ls_number_restraints 0
_refine_ls_restrained_S_all 1.353
_refine_ls_R_factor_all 0.0186
_refine_ls_R_factor_gt 0.0158
_refine_ls_shift/su_max 0.006
_refine_ls_shift/su_mean 0.000
_refine_ls_structure_factor_coef Fsqd
_refine_ls_weighting_details 'calc w=1/[\s^2^(Fo^2^)+(0.0274P)^2^+6.1620P] where P=(Fo^2^+2Fc^2^)/3'
_refine_ls_weighting_scheme calc
_refine_ls_wR_factor_gt 0.0458
_refine_ls_wR_factor_ref 0.0569
_reflns_number_gt 4801
_reflns_number_total 5076
_reflns_threshold_expression >2sigma(I)
_cod_data_source_file om300765e_si_002.cif
_cod_data_source_block 2a
_cod_original_cell_volume 4402.0(4)
_cod_original_sg_symbol_H-M 'C 2/c'
_cod_database_code 4079482

loop_
_symmetry_equiv_pos_as_xyz
'x, y, z'
'-x, y, -z+1/2'
'x+1/2, y+1/2, z'
'-x+1/2, y+1/2, -z+1/2'
'-x, -y, -z'
'x, -y, z-1/2'
'-x+1/2, -y+1/2, -z'
'x+1/2, -y+1/2, z-1/2'

loop_
_atom_site_label
_atom_site_type_symbol
_atom_site_fract_x
_atom_site_fract_y
_atom_site_fract_z
_atom_site_U_iso_or_equiv
_atom_site_adp_type
_atom_site_occupancy
_atom_site_symmetry_multiplicity
_atom_site_calc_flag
_atom_site_refinement_flags
C1 C 0.70672(10) 0.3242(3) 0.28072(18) 0.0164(5) Uani 1 1 d .
C2 C 0.72027(10) 0.4080(3) 0.35925(19) 0.0182(5) Uani 1 1 d .
C3 C 0.69703(10) 0.3622(3) 0.41610(18) 0.0197(6) Uani 1 1 d .
C4 C 0.66894(10) 0.2485(3) 0.37303(19) 0.0187(5) Uani 1 1 d .
C5 C 0.67512(10) 0.2244(3) 0.28982(19) 0.0171(5) Uani 1 1 d .
C6 C 0.72541(11) 0.3373(3) 0.2061(2) 0.0223(6) Uani 1 1 d .
H6A H 0.7584 0.2995 0.2273 0.034 Uiso 1 1 calc R
H6B H 0.7266 0.4305 0.1914 0.034 Uiso 1 1 calc R
H6C H 0.7034 0.2905 0.1509 0.034 Uiso 1 1 calc R
C7 C 0.75600(11) 0.5191(3) 0.3779(2) 0.0250(6) Uani 1 1 d .
H7A H 0.7548 0.5739 0.4277 0.038 Uiso 1 1 calc R
H7B H 0.7474 0.5724 0.3220 0.038 Uiso 1 1 calc R
H7C H 0.7891 0.4836 0.3960 0.038 Uiso 1 1 calc R
C8 C 0.70525(14) 0.4113(3) 0.5100(2) 0.0294(7) Uani 1 1 d .
H8A H 0.6750 0.4017 0.5200 0.044 Uiso 1 1 calc R
H8B H 0.7146 0.5043 0.5152 0.044 Uiso 1 1 calc R
H8C H 0.7315 0.3603 0.5566 0.044 Uiso 1 1 calc R
C9 C 0.64169(12) 0.1642(3) 0.4139(2) 0.0289(7) Uani 1 1 d .
H9A H 0.6643 0.1010 0.4566 0.043 Uiso 1 1 calc R
H9B H 0.6156 0.1168 0.3646 0.043 Uiso 1 1 calc R
H9C H 0.6274 0.2197 0.4471 0.043 Uiso 1 1 calc R
C10 C 0.65533(11) 0.1078(3) 0.2276(2) 0.0237(6) Uani 1 1 d .
H10A H 0.6556 0.1264 0.1671 0.036 Uiso 1 1 calc R
H10B H 0.6217 0.0902 0.2204 0.036 Uiso 1 1 calc R
H10C H 0.6758 0.0307 0.2546 0.036 Uiso 1 1 calc R
C11 C 0.55363(11) 0.3642(3) 0.2370(2) 0.0229(6) Uani 1 1 d .
C12 C 0.55996(11) 0.4964(3) 0.2592(2) 0.0224(6) Uani 1 1 d .
C13 C 0.59782(10) 0.5359(3) 0.3476(2) 0.0190(5) Uani 1 1 d .
C14 C 0.67184(12) 0.7662(3) 0.4154(2) 0.0302(7) Uani 1 1 d .
H14A H 0.6912 0.7185 0.4722 0.045 Uiso 1 1 calc R
H14B H 0.6743 0.8609 0.4277 0.045 Uiso 1 1 calc R
H14C H 0.6844 0.7463 0.3684 0.045 Uiso 1 1 calc R
C15 C 0.58287(14) 0.7557(3) 0.4629(2) 0.0341(8) Uani 1 1 d .
H15A H 0.5476 0.7388 0.4387 0.051 Uiso 1 1 calc R
H15B H 0.5891 0.8488 0.4795 0.051 Uiso 1 1 calc R
H15C H 0.5996 0.7014 0.5177 0.051 Uiso 1 1 calc R
C16 C 0.57217(13) 0.8109(3) 0.2659(2) 0.0313(7) Uani 1 1 d .
H16A H 0.5877 0.7985 0.2224 0.047 Uiso 1 1 calc R
H16B H 0.5729 0.9043 0.2814 0.047 Uiso 1 1 calc R
H16C H 0.5381 0.7806 0.2377 0.047 Uiso 1 1 calc R
C17 C 0.51841(10) 0.3091(3) 0.14994(19) 0.0221(6) Uani 1 1 d .
C18 C 0.51331(12) 0.1725(3) 0.1453(2) 0.0284(7) Uani 1 1 d .
H18 H 0.5331 0.1207 0.1967 0.034 Uiso 1 1 calc R
C19 C 0.48008(14) 0.1114(4) 0.0675(3) 0.0358(8) Uani 1 1 d .
H19 H 0.4774 0.0183 0.0656 0.043 Uiso 1 1 calc R
C20 C 0.45099(12) 0.1848(4) -0.0072(2) 0.0341(8) Uani 1 1 d .
H20 H 0.4282 0.1426 -0.0607 0.041 Uiso 1 1 calc R
C21 C 0.45486(12) 0.3193(4) -0.0043(2) 0.0297(7) Uani 1 1 d .
H21 H 0.4345 0.3700 -0.0558 0.036 Uiso 1 1 calc R
C22 C 0.48824(11) 0.3815(3) 0.0731(2) 0.0230(6) Uani 1 1 d .
H22 H 0.4907 0.4746 0.0741 0.028 Uiso 1 1 calc R
N1 N 0.64506(9) 0.5736(2) 0.21255(17) 0.0191(5) Uani 1 1 d .
O1 O 0.65866(8) 0.6648(2) 0.17835(16) 0.0305(5) Uani 1 1 d .
Si1 Si 0.60627(3) 0.71417(8) 0.37310(5) 0.01926(16) Uani 1 1 d .
W1 W 0.636860(4) 0.431782(10) 0.270444(6) 0.01269(5) Uani 1 1 d .
H1 H 0.6097(14) 0.364(4) 0.169(3) 0.038(10) Uiso 1 1 d .
H11 H 0.5650(14) 0.304(4) 0.295(3) 0.033(10) Uiso 1 1 d .
H12 H 0.5447(12) 0.560(3) 0.205(2) 0.011(8) Uiso 1 1 d .
H13 H 0.6030(12) 0.481(3) 0.396(2) 0.017(8) Uiso 1 1 d .

loop_
_atom_site_aniso_label
_atom_site_aniso_U_11
_atom_site_aniso_U_22
_atom_site_aniso_U_33
_atom_site_aniso_U_23
_atom_site_aniso_U_13
_atom_site_aniso_U_12
C1 0.0138(12) 0.0167(14) 0.0172(12) 0.0029(10) 0.0047(10) 0.0037(10)
C2 0.0161(13) 0.0178(13) 0.0169(13) 0.0036(10) 0.0028(10) 0.0034(10)
C3 0.0196(13) 0.0211(15) 0.0154(12) 0.0041(10) 0.0039(10) 0.0073(11)
C4 0.0191(13) 0.0156(13) 0.0212(13) 0.0068(10) 0.0080(11) 0.0060(11)
C5 0.0158(13) 0.0139(13) 0.0215(13) 0.0025(10) 0.0073(10) 0.0046(10)
C6 0.0213(14) 0.0247(15) 0.0251(14) 0.0012(12) 0.0137(12) 0.0030(12)
C7 0.0189(14) 0.0250(16) 0.0231(14) -0.0014(12) 0.0000(11) -0.0040(12)
C8 0.0363(19) 0.0324(18) 0.0166(14) 0.0029(12) 0.0076(13) 0.0075(14)
C9 0.0352(17) 0.0238(16) 0.0340(17) 0.0119(13) 0.0207(14) 0.0060(13)
C10 0.0229(15) 0.0165(14) 0.0339(16) -0.0036(12) 0.0138(13) 0.0005(12)
C11 0.0214(14) 0.0266(17) 0.0213(14) -0.0009(12) 0.0091(11) -0.0008(12)
C12 0.0204(14) 0.0237(16) 0.0242(14) -0.0005(12) 0.0103(12) 0.0016(12)
C13 0.0199(14) 0.0185(14) 0.0207(14) -0.0047(11) 0.0103(11) -0.0024(11)
C14 0.0308(17) 0.0196(16) 0.0316(16) -0.0061(13) 0.0037(13) -0.0028(13)
C15 0.052(2) 0.0271(17) 0.0288(16) -0.0034(13) 0.0221(16) 0.0091(15)
C16 0.0341(18) 0.0258(17) 0.0276(16) 0.0059(13) 0.0058(13) 0.0039(14)
C17 0.0140(12) 0.0344(17) 0.0191(13) -0.0072(12) 0.0080(10) -0.0015(12)
C18 0.0273(16) 0.0295(17) 0.0333(17) 0.0070(13) 0.0174(13) 0.0096(13)
C19 0.044(2) 0.0235(17) 0.054(2) -0.0131(16) 0.0347(19) -0.0114(16)
C20 0.0295(17) 0.047(2) 0.0318(17) -0.0206(15) 0.0180(14) -0.0188(15)
C21 0.0235(15) 0.046(2) 0.0178(14) 0.0000(13) 0.0069(12) -0.0013(14)
C22 0.0267(15) 0.0212(15) 0.0240(14) 0.0008(12) 0.0133(12) -0.0027(12)
N1 0.0154(12) 0.0205(13) 0.0202(12) 0.0057(9) 0.0061(9) 0.0026(9)
O1 0.0271(11) 0.0298(12) 0.0354(12) 0.0149(10) 0.0135(10) -0.0029(10)
Si1 0.0228(4) 0.0169(4) 0.0159(3) -0.0010(3) 0.0055(3) 0.0034(3)
W1 0.01348(7) 0.01247(7) 0.01235(6) 0.00058(3) 0.00545(5) 0.00102(4)

loop_
_atom_type_symbol
_atom_type_description
_atom_type_scat_dispersion_real
_atom_type_scat_dispersion_imag
_atom_type_scat_source
C C 0.0033 0.0016 'International Tables Vol C Tables 4.2.6.8 and 6.1.1.4'
H H 0.0000 0.0000 'International Tables Vol C Tables 4.2.6.8 and 6.1.1.4'
N N 0.0061 0.0033 'International Tables Vol C Tables 4.2.6.8 and 6.1.1.4'
O O 0.0106 0.0060 'International Tables Vol C Tables 4.2.6.8 and 6.1.1.4'
Si Si 0.0817 0.0704 'International Tables Vol C Tables 4.2.6.8 and 6.1.1.4'
W W -0.8490 6.8722 'International Tables Vol C Tables 4.2.6.8 and 6.1.1.4'

loop_
_geom_angle_atom_site_label_1
_geom_angle_atom_site_label_2
_geom_angle_atom_site_label_3
_geom_angle
C2 C1 C5 107.6(2)
C2 C1 C6 124.7(3)
C5 C1 C6 127.6(3)
C2 C1 W1 73.00(16)
C5 C1 W1 74.34(15)
C6 C1 W1 120.94(18)
C3 C2 C1 108.6(2)
C3 C2 C7 127.8(3)
C1 C2 C7 123.5(3)
C3 C2 W1 75.03(16)
C1 C2 W1 71.09(15)
C7 C2 W1 122.89(19)
C2 C3 C4 107.7(2)
C2 C3 C8 126.6(3)
C4 C3 C8 125.2(3)
C2 C3 W1 70.00(15)
C4 C3 W1 73.18(15)
C8 C3 W1 128.4(2)
C5 C4 C3 108.2(2)
C5 C4 C9 126.7(3)
C3 C4 C9 124.9(3)
C5 C4 W1 70.85(15)
C3 C4 W1 72.14(15)
C9 C4 W1 126.8(2)
C4 C5 C1 107.9(2)
C4 C5 C10 125.5(3)
C1 C5 C10 126.4(3)
C4 C5 W1 74.37(15)
C1 C5 W1 69.91(15)
C10 C5 W1 125.36(19)
C1 C6 H6A 109.5
C1 C6 H6B 109.5
H6A C6 H6B 109.5
C1 C6 H6C 109.5
H6A C6 H6C 109.5
H6B C6 H6C 109.5
C2 C7 H7A 109.5
C2 C7 H7B 109.5
H7A C7 H7B 109.5
C2 C7 H7C 109.5
H7A C7 H7C 109.5
H7B C7 H7C 109.5
C3 C8 H8A 109.5
C3 C8 H8B 109.5
H8A C8 H8B 109.5
C3 C8 H8C 109.5
H8A C8 H8C 109.5
H8B C8 H8C 109.5
C4 C9 H9A 109.5
C4 C9 H9B 109.5
H9A C9 H9B 109.5
C4 C9 H9C 109.5
H9A C9 H9C 109.5
H9B C9 H9C 109.5
C5 C10 H10A 109.5
C5 C10 H10B 109.5
H10A C10 H10B 109.5
C5 C10 H10C 109.5
H10A C10 H10C 109.5
H10B C10 H10C 109.5
C12 C11 C17 125.7(3)
C12 C11 W1 69.24(16)
C17 C11 W1 126.7(2)
C12 C11 H11 113(2)
C17 C11 H11 117(2)
W1 C11 H11 92(2)
C11 C12 C13 119.1(3)
C11 C12 W1 76.91(17)
C13 C12 W1 69.24(16)
C11 C12 H12 115.5(17)
C13 C12 H12 122.9(17)
W1 C12 H12 109.5(19)
C12 C13 Si1 117.6(2)
C12 C13 W1 73.71(16)
Si1 C13 W1 121.42(15)
C12 C13 H13 116(2)
Si1 C13 H13 117(2)
W1 C13 H13 103(2)
Si1 C14 H14A 109.5
Si1 C14 H14B 109.5
H14A C14 H14B 109.5
Si1 C14 H14C 109.5
H14A C14 H14C 109.5
H14B C14 H14C 109.5
Si1 C15 H15A 109.5
Si1 C15 H15B 109.5
H15A C15 H15B 109.5
Si1 C15 H15C 109.5
H15A C15 H15C 109.5
H15B C15 H15C 109.5
Si1 C16 H16A 109.5
Si1 C16 H16B 109.5
H16A C16 H16B 109.5
Si1 C16 H16C 109.5
H16A C16 H16C 109.5
H16B C16 H16C 109.5
C18 C17 C22 117.4(3)
C18 C17 C11 116.8(3)
C22 C17 C11 125.7(3)
C19 C18 C17 121.2(3)
C19 C18 H18 119.4
C17 C18 H18 119.4
C20 C19 C18 120.2(3)
C20 C19 H19 119.9
C18 C19 H19 119.9
C21 C20 C19 119.9(3)
C21 C20 H20 120.1
C19 C20 H20 120.1
C20 C21 C22 120.4(3)
C20 C21 H21 119.8
C22 C21 H21 119.8
C21 C22 C17 120.8(3)
C21 C22 H22 119.6
C17 C22 H22 119.6
O1 N1 W1 169.4(2)
C13 Si1 C15 109.12(15)
C13 Si1 C14 112.69(14)
C15 Si1 C14 108.67(17)
C13 Si1 C16 109.91(15)
C15 Si1 C16 109.87(16)
C14 Si1 C16 106.53(16)
N1 W1 C13 96.13(11)
N1 W1 C1 96.54(10)
C13 W1 C1 146.39(10)
N1 W1 C12 93.87(11)
C13 W1 C12 37.05(10)
C1 W1 C12 168.03(11)
N1 W1 C2 93.50(11)
C13 W1 C2 112.29(10)
C1 W1 C2 35.91(10)
C12 W1 C2 149.13(10)
N1 W1 C5 129.26(10)
C13 W1 C5 132.48(10)
C1 W1 C5 35.74(9)
C12 W1 C5 132.38(10)
C2 W1 C5 58.97(10)
N1 W1 C3 122.19(11)
C13 W1 C3 88.05(10)
C1 W1 C3 58.96(9)
C12 W1 C3 119.46(10)
C2 W1 C3 34.97(10)
C5 W1 C3 58.24(10)
N1 W1 C4 151.37(10)
C13 W1 C4 98.53(10)
C1 W1 C4 58.72(9)
C12 W1 C4 112.52(10)
C2 W1 C4 58.16(10)
C5 W1 C4 34.79(9)
C3 W1 C4 34.68(10)
N1 W1 C11 117.34(11)
C13 W1 C11 62.98(10)
C1 W1 C11 134.45(10)
C12 W1 C11 33.85(11)
C2 W1 C11 148.87(10)
C5 W1 C11 100.04(10)
C3 W1 C11 115.62(10)
C4 W1 C11 91.25(10)
N1 W1 H1 87.4(14)
C13 W1 H1 124.7(14)
C1 W1 H1 86.9(14)
C12 W1 H1 87.6(14)
C2 W1 H1 122.6(14)
C5 W1 H1 76.8(14)
C3 W1 H1 135.0(14)
C4 W1 H1 103.9(14)
C11 W1 H1 66.6(14)

loop_
_geom_bond_atom_site_label_1
_geom_bond_atom_site_label_2
_geom_bond_distance
C1 C2 1.426(4)
C1 C5 1.431(4)
C1 C6 1.503(4)
C1 W1 2.301(3)
C2 C3 1.419(4)
C2 C7 1.499(4)
C2 W1 2.326(3)
C3 C4 1.430(4)
C3 C8 1.495(4)
C3 W1 2.391(3)
C4 C5 1.425(4)
C4 C9 1.496(4)
C4 W1 2.405(3)
C5 C10 1.504(4)
C5 W1 2.359(3)
C6 H6A 0.9800
C6 H6B 0.9800
C6 H6C 0.9800
C7 H7A 0.9800
C7 H7B 0.9800
C7 H7C 0.9800
C8 H8A 0.9800
C8 H8B 0.9800
C8 H8C 0.9800
C9 H9A 0.9800
C9 H9B 0.9800
C9 H9C 0.9800
C10 H10A 0.9800
C10 H10B 0.9800
C10 H10C 0.9800
C11 C12 1.384(5)
C11 C17 1.468(4)
C11 W1 2.420(3)
C11 H11 1.04(4)
C12 C13 1.458(4)
C12 W1 2.323(3)
C12 H12 1.02(3)
C13 Si1 1.853(3)
C13 W1 2.263(3)
C13 H13 0.92(3)
C14 Si1 1.870(3)
C14 H14A 0.9800
C14 H14B 0.9800
C14 H14C 0.9800
C15 Si1 1.868(3)
C15 H15A 0.9800
C15 H15B 0.9800
C15 H15C 0.9800
C16 Si1 1.871(3)
C16 H16A 0.9800
C16 H16B 0.9800
C16 H16C 0.9800
C17 C18 1.396(5)
C17 C22 1.397(4)
C18 C19 1.381(5)
C18 H18 0.9500
C19 C20 1.373(6)
C19 H19 0.9500
C20 C21 1.372(5)
C20 H20 0.9500
C21 C22 1.383(4)
C21 H21 0.9500
C22 H22 0.9500
N1 O1 1.223(3)
N1 W1 1.779(2)
W1 H1 1.63(4)

loop_
_geom_torsion_atom_site_label_1
_geom_torsion_atom_site_label_2
_geom_torsion_atom_site_label_3
_geom_torsion_atom_site_label_4
_geom_torsion
C5 C1 C2 C3 -0.6(3)
C6 C1 C2 C3 -177.5(3)
W1 C1 C2 C3 66.21(19)
C5 C1 C2 C7 175.7(3)
C6 C1 C2 C7 -1.2(4)
W1 C1 C2 C7 -117.5(3)
C5 C1 C2 W1 -66.85(18)
C6 C1 C2 W1 116.2(3)
C1 C2 C3 C4 0.3(3)
C7 C2 C3 C4 -175.8(3)
W1 C2 C3 C4 63.92(19)
C1 C2 C3 C8 172.8(3)
C7 C2 C3 C8 -3.3(5)
W1 C2 C3 C8 -123.6(3)
C1 C2 C3 W1 -63.64(19)
C7 C2 C3 W1 120.3(3)
C2 C3 C4 C5 0.2(3)
C8 C3 C4 C5 -172.4(3)
W1 C3 C4 C5 62.06(19)
C2 C3 C4 C9 175.3(3)
C8 C3 C4 C9 2.6(4)
W1 C3 C4 C9 -122.9(3)
C2 C3 C4 W1 -61.85(19)
C8 C3 C4 W1 125.5(3)
C3 C4 C5 C1 -0.6(3)
C9 C4 C5 C1 -175.6(3)
W1 C4 C5 C1 62.28(18)
C3 C4 C5 C10 174.5(3)
C9 C4 C5 C10 -0.4(5)
W1 C4 C5 C10 -122.6(3)
C3 C4 C5 W1 -62.88(19)
C9 C4 C5 W1 122.2(3)
C2 C1 C5 C4 0.8(3)
C6 C1 C5 C4 177.6(3)
W1 C1 C5 C4 -65.19(18)
C2 C1 C5 C10 -174.3(3)
C6 C1 C5 C10 2.5(4)
W1 C1 C5 C10 119.7(3)
C2 C1 C5 W1 65.96(18)
C6 C1 C5 W1 -117.3(3)
C17 C11 C12 C13 -177.9(3)
W1 C11 C12 C13 -56.9(2)
C17 C11 C12 W1 -121.0(3)
C11 C12 C13 Si1 178.2(2)
W1 C12 C13 Si1 117.39(19)
C11 C12 C13 W1 60.8(2)
C12 C11 C17 C18 -172.1(3)
W1 C11 C17 C18 98.4(3)
C12 C11 C17 C22 5.1(5)
W1 C11 C17 C22 -84.4(3)
C22 C17 C18 C19 0.6(4)
C11 C17 C18 C19 178.0(3)
C17 C18 C19 C20 -0.4(5)
C18 C19 C20 C21 -0.2(5)
C19 C20 C21 C22 0.6(5)
C20 C21 C22 C17 -0.4(5)
C18 C17 C22 C21 -0.2(4)
C11 C17 C22 C21 -177.4(3)
C12 C13 Si1 C15 108.1(2)
W1 C13 Si1 C15 -164.83(17)
C12 C13 Si1 C14 -131.1(2)
W1 C13 Si1 C14 -44.0(2)
C12 C13 Si1 C16 -12.4(3)
W1 C13 Si1 C16 74.6(2)
O1 N1 W1 C13 128.6(13)
O1 N1 W1 C1 -20.2(13)
O1 N1 W1 C12 165.7(13)
O1 N1 W1 C2 15.7(13)
O1 N1 W1 C5 -36.2(13)
O1 N1 W1 C3 37.1(13)
O1 N1 W1 C4 8.1(14)
O1 N1 W1 C11 -168.7(12)
C12 C13 W1 N1 88.30(18)
Si1 C13 W1 N1 -24.49(18)
C12 C13 W1 C1 -160.08(19)
Si1 C13 W1 C1 87.1(2)
Si1 C13 W1 C12 -112.8(3)
C12 C13 W1 C2 -175.36(17)
Si1 C13 W1 C2 71.84(19)
C12 C13 W1 C5 -107.70(19)
Si1 C13 W1 C5 139.50(15)
C12 C13 W1 C3 -149.53(18)
Si1 C13 W1 C3 97.68(17)
C12 C13 W1 C4 -116.36(18)
Si1 C13 W1 C4 130.85(17)
C12 C13 W1 C11 -29.32(17)
Si1 C13 W1 C11 -142.1(2)
C2 C1 W1 N1 86.93(17)
C5 C1 W1 N1 -158.61(16)
C6 C1 W1 N1 -33.8(2)
C2 C1 W1 C13 -24.6(3)
C5 C1 W1 C13 89.9(2)
C6 C1 W1 C13 -145.3(2)
C2 C1 W1 C12 -122.9(5)
C5 C1 W1 C12 -8.4(5)
C6 C1 W1 C12 116.4(5)
C5 C1 W1 C2 114.5(2)
C6 C1 W1 C2 -120.7(3)
C2 C1 W1 C5 -114.5(2)
C6 C1 W1 C5 124.8(3)
C2 C1 W1 C3 -36.91(16)
C5 C1 W1 C3 77.55(17)
C6 C1 W1 C3 -157.6(3)
C2 C1 W1 C4 -77.68(17)
C5 C1 W1 C4 36.78(15)
C6 C1 W1 C4 161.6(3)
C2 C1 W1 C11 -133.61(17)
C5 C1 W1 C11 -19.2(2)
C6 C1 W1 C11 105.7(2)
C11 C12 W1 N1 136.51(18)
C13 C12 W1 N1 -95.05(18)
C11 C12 W1 C13 -128.4(3)
C11 C12 W1 C1 -13.8(6)
C13 C12 W1 C1 114.6(5)
C11 C12 W1 C2 -120.1(2)
C13 C12 W1 C2 8.4(3)
C11 C12 W1 C5 -20.5(2)
C13 C12 W1 C5 107.97(19)
C11 C12 W1 C3 -92.84(19)
C13 C12 W1 C3 35.6(2)
C11 C12 W1 C4 -54.85(19)
C13 C12 W1 C4 73.58(19)
C13 C12 W1 C11 128.4(3)
C3 C2 W1 N1 147.54(18)
C1 C2 W1 N1 -96.32(17)
C7 C2 W1 N1 21.9(2)
C3 C2 W1 C13 49.46(19)
C1 C2 W1 C13 165.59(16)
C7 C2 W1 C13 -76.2(3)
C3 C2 W1 C1 -116.1(2)
C7 C2 W1 C1 118.2(3)
C3 C2 W1 C12 44.0(3)
C1 C2 W1 C12 160.1(2)
C7 C2 W1 C12 -81.6(3)
C3 C2 W1 C5 -77.78(18)
C1 C2 W1 C5 38.36(15)
C7 C2 W1 C5 156.6(3)
C1 C2 W1 C3 116.1(2)
C7 C2 W1 C3 -125.6(3)
C3 C2 W1 C4 -36.78(16)
C1 C2 W1 C4 79.36(17)
C7 C2 W1 C4 -162.4(3)
C3 C2 W1 C11 -24.8(3)
C1 C2 W1 C11 91.3(2)
C7 C2 W1 C11 -150.5(2)
C4 C5 W1 N1 144.14(17)
C1 C5 W1 N1 27.9(2)
C10 C5 W1 N1 -93.2(3)
C4 C5 W1 C13 -15.1(2)
C1 C5 W1 C13 -131.36(17)
C10 C5 W1 C13 107.6(2)
C4 C5 W1 C1 116.2(2)
C10 C5 W1 C1 -121.1(3)
C4 C5 W1 C12 -66.1(2)
C1 C5 W1 C12 177.65(15)
C10 C5 W1 C12 56.6(3)
C4 C5 W1 C2 77.70(18)
C1 C5 W1 C2 -38.54(15)
C10 C5 W1 C2 -159.6(3)
C4 C5 W1 C3 36.49(16)
C1 C5 W1 C3 -79.75(17)
C10 C5 W1 C3 159.2(3)
C1 C5 W1 C4 -116.2(2)
C10 C5 W1 C4 122.7(3)
C4 C5 W1 C11 -77.52(17)
C1 C5 W1 C11 166.24(15)
C10 C5 W1 C11 45.2(2)
C2 C3 W1 N1 -39.3(2)
C4 C3 W1 N1 -155.92(16)
C8 C3 W1 N1 82.2(3)
C2 C3 W1 C13 -135.29(18)
C4 C3 W1 C13 108.06(17)
C8 C3 W1 C13 -13.8(3)
C2 C3 W1 C1 37.92(16)
C4 C3 W1 C1 -78.73(17)
C8 C3 W1 C1 159.4(3)
C2 C3 W1 C12 -155.83(17)
C4 C3 W1 C12 87.52(18)
C8 C3 W1 C12 -34.4(3)
C4 C3 W1 C2 -116.7(2)
C8 C3 W1 C2 121.5(4)
C2 C3 W1 C5 80.05(18)
C4 C3 W1 C5 -36.60(15)
C8 C3 W1 C5 -158.5(3)
C2 C3 W1 C4 116.7(2)
C8 C3 W1 C4 -121.9(3)
C2 C3 W1 C11 166.07(16)
C4 C3 W1 C11 49.42(19)
C8 C3 W1 C11 -72.5(3)
C5 C4 W1 N1 -71.2(3)
C3 C4 W1 N1 46.1(3)
C9 C4 W1 N1 166.8(3)
C5 C4 W1 C13 168.78(16)
C3 C4 W1 C13 -73.91(17)
C9 C4 W1 C13 46.8(3)
C5 C4 W1 C1 -37.82(16)
C3 C4 W1 C1 79.50(17)
C9 C4 W1 C1 -159.8(3)
C5 C4 W1 C12 133.02(16)
C3 C4 W1 C12 -109.67(17)
C9 C4 W1 C12 11.0(3)
C5 C4 W1 C2 -80.23(17)
C3 C4 W1 C2 37.09(16)
C9 C4 W1 C2 157.8(3)
C3 C4 W1 C5 117.3(2)
C9 C4 W1 C5 -122.0(3)
C5 C4 W1 C3 -117.3(2)
C9 C4 W1 C3 120.7(3)
C5 C4 W1 C11 105.92(17)
C3 C4 W1 C11 -136.77(17)
C9 C4 W1 C11 -16.1(3)
C12 C11 W1 N1 -50.6(2)
C17 C11 W1 N1 69.1(3)
C12 C11 W1 C13 31.99(17)
C17 C11 W1 C13 151.7(3)
C12 C11 W1 C1 176.01(16)
C17 C11 W1 C1 -64.3(3)
C17 C11 W1 C12 119.7(3)
C12 C11 W1 C2 120.8(2)
C17 C11 W1 C2 -119.5(3)
C12 C11 W1 C5 164.79(17)
C17 C11 W1 C5 -75.5(3)
C12 C11 W1 C3 105.32(18)
C17 C11 W1 C3 -135.0(3)
C12 C11 W1 C4 130.93(18)
C17 C11 W1 C4 -109.3(3)
